data_4304335
loop_
_publ_author_name
'Seth J. Friese'
'Benjamin E. Kucera'
'Victor G. Young'
'Lawrence Que'
'William B. Tolman'

_publ_section_title
;
Iron(II) Complexes of Sterically Bulky \a-Ketocarboxylates. Structural
Models for \a-Ketoacid-Dependent Nonheme Iron Halogenases
;
_journal_name_full 'Inorganic Chemistry'
_journal_page_first 1324
_journal_page_last 1331
_journal_paper_doi 10.1021/ic701823y
_journal_volume 47
_journal_year 2008
_chemical_formula_moiety 'C80 H70 Fe2 N8 O6, 2(Cl O4), 4(C H2 Cl2)'
_chemical_formula_sum 'C84 H78 Cl10 Fe2 N8 O14'
_chemical_formula_weight 1887.73
_chemical_name_common '[(TPA)Fe(ptolylBF)ClO4]2'
_chemical_name_systematic
; 
 ? 
;
_space_group_IT_number 15
_symmetry_cell_setting monoclinic
_symmetry_space_group_name_Hall '-C 2yc'
_symmetry_space_group_name_H-M 'C 1 2/c 1'
_atom_sites_solution_hydrogens geom
_atom_sites_solution_primary direct
_atom_sites_solution_secondary difmap
_audit_creation_method SHELXL-97
_cell_angle_alpha 90.00
_cell_angle_beta 117.230(2)
_cell_angle_gamma 90.00
_cell_formula_units_Z 4
_cell_length_a 31.309(5)
_cell_length_b 16.427(2)
_cell_length_c 18.389(3)
_cell_measurement_reflns_used 3295
_cell_measurement_temperature 173(2)
_cell_measurement_theta_max 25.05
_cell_measurement_theta_min 2.32
_cell_volume 8410(2)
_computing_cell_refinement 'SAINT, Bruker'
_computing_data_collection 'SMART, Bruker'
_computing_data_reduction 'SAINT, Bruker'
_computing_molecular_graphics 'SHELXTL, Bruker'
_computing_publication_material 'Bruker SHELXTL'
_computing_structure_refinement 'SHELXL-97 (Sheldrick, 1997)'
_computing_structure_solution 'SHELXS-97 (Sheldrick, 1990)'
_diffrn_ambient_temperature 173(2)
_diffrn_measured_fraction_theta_full 0.995
_diffrn_measured_fraction_theta_max 0.995
_diffrn_measurement_device_type 'Siemens SMART Platform CCD'
_diffrn_measurement_method 'area detector, omega scans per phi'
_diffrn_radiation_monochromator graphite
_diffrn_radiation_source 'normal-focus sealed tube'
_diffrn_radiation_type MoK\a
_diffrn_radiation_wavelength 0.71073
_diffrn_reflns_av_R_equivalents 0.0512
_diffrn_reflns_av_sigmaI/netI 0.0503
_diffrn_reflns_limit_h_max 37
_diffrn_reflns_limit_h_min -36
_diffrn_reflns_limit_k_max 19
_diffrn_reflns_limit_k_min -19
_diffrn_reflns_limit_l_max 21
_diffrn_reflns_limit_l_min -21
_diffrn_reflns_number 25086
_diffrn_reflns_theta_full 25.11
_diffrn_reflns_theta_max 25.11
_diffrn_reflns_theta_min 1.44
_exptl_absorpt_coefficient_mu 0.732
_exptl_absorpt_correction_T_max 0.8982
_exptl_absorpt_correction_T_min 0.8675
_exptl_absorpt_correction_type multi-scan
_exptl_absorpt_process_details 'SADABS, R. Blessing, 1995'
_exptl_crystal_colour yellow
_exptl_crystal_density_diffrn 1.491
_exptl_crystal_density_method 'not measured'
_exptl_crystal_description block
_exptl_crystal_F_000 3880
_exptl_crystal_size_max 0.20
_exptl_crystal_size_mid 0.18
_exptl_crystal_size_min 0.15
_refine_diff_density_max 0.453
_refine_diff_density_min -0.514
_refine_diff_density_rms 0.064
_refine_ls_extinction_method none
_refine_ls_goodness_of_fit_ref 1.028
_refine_ls_hydrogen_treatment constr
_refine_ls_matrix_type full
_refine_ls_number_parameters 535
_refine_ls_number_reflns 7464
_refine_ls_number_restraints 0
_refine_ls_restrained_S_all 1.028
_refine_ls_R_factor_all 0.0692
_refine_ls_R_factor_gt 0.0465
_refine_ls_shift/su_max 0.001
_refine_ls_shift/su_mean 0.000
_refine_ls_structure_factor_coef Fsqd
_refine_ls_weighting_details 'calc w=1/[\s^2^(Fo^2^)+(0.0576P)^2^+10.0782P] where P=(Fo^2^+2Fc^2^)/3'
_refine_ls_weighting_scheme calc
_refine_ls_wR_factor_gt 0.1077
_refine_ls_wR_factor_ref 0.1173
_reflns_number_gt 5651
_reflns_number_total 7464
_reflns_threshold_expression >2sigma(I)
_cod_data_source_file ic701823y_si_4.cif
_cod_data_source_block '[(TPA)Fe(ptolylBF)ClO4]2'
_cod_depositor_comments
;
The following automatic conversions were performed:
'_symmetry_cell_setting' value 'Monoclinic' changed to 'monoclinic'
according to '/home/saulius/struct/CIF-dictionaries/cif_core.dic'
dictionary named 'cif_core.dic' version 2.4.1 from 2010-06-29.

Automatic conversion script
Id: cif_fix_enum 1527 2010-12-29 10:47:43Z saulius 
;
_cod_database_code 4304335

loop_
_symmetry_equiv_pos_as_xyz
'x, y, z'
'-x, y, -z+1/2'
'x+1/2, y+1/2, z'
'-x+1/2, y+1/2, -z+1/2'
'-x, -y, -z'
'x, -y, z-1/2'
'-x+1/2, -y+1/2, -z'
'x+1/2, -y+1/2, z-1/2'

loop_
_atom_site_label
_atom_site_type_symbol
_atom_site_fract_x
_atom_site_fract_y
_atom_site_fract_z
_atom_site_U_iso_or_equiv
_atom_site_adp_type
_atom_site_occupancy
_atom_site_symmetry_multiplicity
_atom_site_calc_flag
_atom_site_refinement_flags
_atom_site_disorder_assembly
_atom_site_disorder_group
Fe1 Fe 0.217759(15) 0.85901(2) 0.40985(2) 0.02300(12) Uani 1 1 d . . .
Cl1 Cl 0.60670(3) 0.71334(5) 0.43710(5) 0.0351(2) Uani 1 1 d . . .
O1 O 0.23247(7) 0.83426(12) 0.53680(12) 0.0291(5) Uani 1 1 d . . .
O2 O 0.23986(7) 0.72200(12) 0.61034(12) 0.0287(5) Uani 1 1 d . . .
O3 O 0.15746(7) 0.86846(12) 0.57541(12) 0.0313(5) Uani 1 1 d . . .
O4 O 0.59449(11) 0.7494(2) 0.49506(17) 0.0796(10) Uani 1 1 d . . .
O5 O 0.59208(11) 0.62978(17) 0.42752(18) 0.0792(10) Uani 1 1 d . . .
O6 O 0.58289(9) 0.75513(16) 0.36047(15) 0.0548(7) Uani 1 1 d . . .
O7 O 0.65755(8) 0.71683(15) 0.46726(14) 0.0467(6) Uani 1 1 d . . .
N1 N 0.16937(9) 0.96421(14) 0.40103(14) 0.0293(6) Uani 1 1 d . . .
N2 N 0.26566(9) 0.95917(15) 0.46350(15) 0.0322(6) Uani 1 1 d . . .
N3 N 0.19209(8) 0.90092(14) 0.28340(14) 0.0257(5) Uani 1 1 d . . .
N4 N 0.15141(9) 0.79858(15) 0.37893(14) 0.0289(6) Uani 1 1 d . . .
C1 C 0.22516(10) 0.79334(17) 0.58593(16) 0.0236(6) Uani 1 1 d . . .
C2 C 0.19169(10) 0.82838(17) 0.61994(17) 0.0240(6) Uani 1 1 d . . .
C3 C 0.20134(10) 0.80751(17) 0.70616(16) 0.0236(6) Uani 1 1 d . . .
C4 C 0.24523(10) 0.82964(17) 0.77198(17) 0.0246(6) Uani 1 1 d . . .
C5 C 0.25345(11) 0.81153(18) 0.85152(17) 0.0289(7) Uani 1 1 d . . .
H5 H 0.2837 0.8242 0.8962 0.035 Uiso 1 1 calc R . .
C6 C 0.21856(12) 0.77584(18) 0.86587(18) 0.0325(7) Uani 1 1 d . . .
H6 H 0.2244 0.7649 0.9204 0.039 Uiso 1 1 calc R . .
C7 C 0.17447(11) 0.75548(18) 0.80073(17) 0.0294(7) Uani 1 1 d . . .
H7 H 0.1502 0.7319 0.8113 0.035 Uiso 1 1 calc R . .
C8 C 0.16556(10) 0.76926(17) 0.72035(17) 0.0254(6) Uani 1 1 d . . .
C9 C 0.28234(10) 0.87879(17) 0.76278(16) 0.0244(6) Uani 1 1 d . . .
C10 C 0.27100(11) 0.95400(18) 0.72388(18) 0.0298(7) Uani 1 1 d . . .
H10 H 0.2383 0.9705 0.6958 0.036 Uiso 1 1 calc R . .
C11 C 0.30633(11) 1.0050(2) 0.72535(19) 0.0353(7) Uani 1 1 d . . .
H11 H 0.2975 1.0568 0.6998 0.042 Uiso 1 1 calc R . .
C12 C 0.35422(11) 0.9828(2) 0.76303(19) 0.0340(7) Uani 1 1 d . . .
C13 C 0.36563(11) 0.9069(2) 0.8013(2) 0.0364(8) Uani 1 1 d . . .
H13 H 0.3982 0.8896 0.8274 0.044 Uiso 1 1 calc R . .
C14 C 0.33047(11) 0.8563(2) 0.80188(19) 0.0351(7) Uani 1 1 d . . .
H14 H 0.3393 0.8055 0.8294 0.042 Uiso 1 1 calc R . .
C15 C 0.39321(13) 1.0377(2) 0.7656(2) 0.0465(9) Uani 1 1 d . . .
H15A H 0.3793 1.0901 0.7405 0.070 Uiso 1 1 calc R . .
H15B H 0.4086 1.0124 0.7353 0.070 Uiso 1 1 calc R . .
H15C H 0.4171 1.0463 0.8225 0.070 Uiso 1 1 calc R . .
C16 C 0.11943(11) 0.73817(17) 0.65434(17) 0.0276(7) Uani 1 1 d . . .
C17 C 0.07641(11) 0.74782(18) 0.65905(19) 0.0311(7) Uani 1 1 d . . .
H17 H 0.0761 0.7790 0.7023 0.037 Uiso 1 1 calc R . .
C18 C 0.03434(12) 0.71286(19) 0.6019(2) 0.0366(8) Uani 1 1 d . . .
H18 H 0.0055 0.7209 0.6063 0.044 Uiso 1 1 calc R . .
C19 C 0.03325(12) 0.66581(19) 0.5378(2) 0.0370(8) Uani 1 1 d . . .
C20 C 0.07618(12) 0.6568(2) 0.5332(2) 0.0399(8) Uani 1 1 d . . .
H20 H 0.0765 0.6256 0.4900 0.048 Uiso 1 1 calc R . .
C21 C 0.11815(12) 0.6921(2) 0.59013(19) 0.0358(8) Uani 1 1 d . . .
H21 H 0.1468 0.6847 0.5853 0.043 Uiso 1 1 calc R . .
C22 C -0.01236(13) 0.6265(2) 0.4761(2) 0.0518(10) Uani 1 1 d . . .
H22A H -0.0396 0.6475 0.4830 0.078 Uiso 1 1 calc R . .
H22B H -0.0101 0.5674 0.4843 0.078 Uiso 1 1 calc R . .
H22C H -0.0171 0.6390 0.4208 0.078 Uiso 1 1 calc R . .
C23 C 0.19737(12) 1.00981(19) 0.47802(18) 0.0374(8) Uani 1 1 d . . .
H23A H 0.1964 0.9805 0.5243 0.045 Uiso 1 1 calc R . .
H23B H 0.1830 1.0644 0.4741 0.045 Uiso 1 1 calc R . .
C24 C 0.24821(13) 1.01843(18) 0.49287(17) 0.0354(8) Uani 1 1 d . . .
C25 C 0.27666(15) 1.0843(2) 0.53480(19) 0.0487(10) Uani 1 1 d . . .
H25 H 0.2641 1.1260 0.5552 0.058 Uiso 1 1 calc R . .
C26 C 0.32274(17) 1.0884(2) 0.5463(2) 0.0574(11) Uani 1 1 d . . .
H26 H 0.3427 1.1324 0.5765 0.069 Uiso 1 1 calc R . .
C27 C 0.34045(14) 1.0298(2) 0.5147(2) 0.0541(10) Uani 1 1 d . . .
H27 H 0.3721 1.0333 0.5206 0.065 Uiso 1 1 calc R . .
C28 C 0.31075(13) 0.9655(2) 0.4741(2) 0.0456(9) Uani 1 1 d . . .
H28 H 0.3228 0.9238 0.4527 0.055 Uiso 1 1 calc R . .
C29 C 0.16276(12) 1.01535(18) 0.33027(17) 0.0300(7) Uani 1 1 d . . .
H29A H 0.1887 1.0565 0.3485 0.036 Uiso 1 1 calc R . .
H29B H 0.1318 1.0447 0.3100 0.036 Uiso 1 1 calc R . .
C30 C 0.16318(10) 0.96671(17) 0.26136(17) 0.0251(6) Uani 1 1 d . . .
C31 C 0.13829(10) 0.99184(18) 0.18097(17) 0.0285(7) Uani 1 1 d . . .
H31 H 0.1179 1.0382 0.1671 0.034 Uiso 1 1 calc R . .
C32 C 0.14343(11) 0.94852(19) 0.12109(18) 0.0318(7) Uani 1 1 d . . .
H32 H 0.1263 0.9641 0.0653 0.038 Uiso 1 1 calc R . .
C33 C 0.17382(11) 0.88239(19) 0.14342(18) 0.0323(7) Uani 1 1 d . . .
H33 H 0.1784 0.8523 0.1035 0.039 Uiso 1 1 calc R . .
C34 C 0.19743(11) 0.86063(18) 0.22491(18) 0.0297(7) Uani 1 1 d . . .
H34 H 0.2184 0.8150 0.2401 0.036 Uiso 1 1 calc R . .
C35 C 0.12312(12) 0.9334(2) 0.3934(2) 0.0369(8) Uani 1 1 d . . .
H35A H 0.0967 0.9655 0.3509 0.044 Uiso 1 1 calc R . .
H35B H 0.1222 0.9424 0.4458 0.044 Uiso 1 1 calc R . .
C36 C 0.11414(11) 0.8442(2) 0.37147(17) 0.0317(7) Uani 1 1 d . . .
C37 C 0.06919(12) 0.8112(2) 0.3492(2) 0.0438(9) Uani 1 1 d . . .
H37 H 0.0431 0.8450 0.3426 0.053 Uiso 1 1 calc R . .
C38 C 0.06293(14) 0.7280(3) 0.3366(2) 0.0522(10) Uani 1 1 d . . .
H38 H 0.0326 0.7037 0.3225 0.063 Uiso 1 1 calc R . .
C39 C 0.10115(13) 0.6812(2) 0.3447(2) 0.0480(9) Uani 1 1 d . . .
H39 H 0.0977 0.6240 0.3361 0.058 Uiso 1 1 calc R . .
C40 C 0.14436(12) 0.7180(2) 0.3652(2) 0.0374(8) Uani 1 1 d . . .
H40 H 0.1706 0.6852 0.3701 0.045 Uiso 1 1 calc R . .
C41 C 0.97662(13) 0.1213(3) 0.9565(2) 0.0542(10) Uani 1 1 d . . .
H41A H 0.9704 0.1551 0.9953 0.065 Uiso 1 1 calc R . .
H41B H 0.9598 0.0688 0.9500 0.065 Uiso 1 1 calc R . .
Cl2 Cl 1.03847(3) 0.10316(6) 0.99777(6) 0.0512(2) Uani 1 1 d . . .
Cl3 Cl 0.95310(4) 0.17105(7) 0.86124(6) 0.0576(3) Uani 1 1 d . . .
C42 C 0.0000 0.5930(4) 0.7500 0.0565(14) Uani 1 2 d S . .
H42A H 0.0244 0.6273 0.7486 0.068 Uiso 1 1 d PR . .
Cl4 Cl 0.02520(4) 0.53331(8) 0.83851(7) 0.0729(3) Uani 1 1 d . . .
C43 C 0.5000 0.5986(3) 0.2500 0.0495(13) Uani 1 2 d S . .
H43A H 0.5256 0.6330 0.2866 0.059 Uiso 1 1 d PR . .
Cl5 Cl 0.47936(4) 0.53919(10) 0.30587(7) 0.0884(4) Uani 1 1 d . . .

loop_
_atom_site_aniso_label
_atom_site_aniso_U_11
_atom_site_aniso_U_22
_atom_site_aniso_U_33
_atom_site_aniso_U_23
_atom_site_aniso_U_13
_atom_site_aniso_U_12
Fe1 0.0307(2) 0.0206(2) 0.0181(2) 0.00019(17) 0.01148(18) 0.00258(18)
Cl1 0.0379(5) 0.0383(4) 0.0280(4) 0.0035(3) 0.0142(4) 0.0004(3)
O1 0.0383(12) 0.0311(12) 0.0206(10) 0.0026(9) 0.0157(10) 0.0015(9)
O2 0.0398(13) 0.0254(11) 0.0235(11) 0.0042(9) 0.0167(10) 0.0075(9)
O3 0.0353(12) 0.0322(12) 0.0242(11) 0.0070(9) 0.0117(10) 0.0086(10)
O4 0.075(2) 0.123(3) 0.0520(17) 0.0033(18) 0.0385(17) 0.036(2)
O5 0.082(2) 0.0493(18) 0.066(2) 0.0072(15) -0.0010(17) -0.0243(15)
O6 0.0559(16) 0.0644(17) 0.0367(14) 0.0233(13) 0.0149(13) 0.0096(14)
O7 0.0380(14) 0.0590(16) 0.0444(14) 0.0144(12) 0.0200(12) 0.0041(12)
N1 0.0445(16) 0.0239(13) 0.0214(13) 0.0034(10) 0.0166(12) 0.0060(11)
N2 0.0411(16) 0.0275(14) 0.0236(14) -0.0001(11) 0.0110(12) -0.0021(12)
N3 0.0335(14) 0.0235(13) 0.0202(12) 0.0004(10) 0.0123(11) -0.0001(11)
N4 0.0327(15) 0.0314(14) 0.0207(13) 0.0009(11) 0.0105(12) 0.0005(11)
C1 0.0249(16) 0.0257(16) 0.0140(14) -0.0007(12) 0.0036(12) -0.0007(12)
C2 0.0300(17) 0.0200(14) 0.0190(15) -0.0009(12) 0.0088(13) -0.0020(13)
C3 0.0295(16) 0.0221(15) 0.0195(15) 0.0024(12) 0.0115(13) 0.0061(12)
C4 0.0320(17) 0.0209(15) 0.0191(15) -0.0003(12) 0.0101(13) 0.0048(12)
C5 0.0368(18) 0.0261(16) 0.0175(15) -0.0008(12) 0.0070(14) 0.0012(13)
C6 0.052(2) 0.0265(17) 0.0200(16) 0.0023(13) 0.0171(16) 0.0000(15)
C7 0.0423(19) 0.0256(16) 0.0240(16) 0.0013(13) 0.0185(15) -0.0017(14)
C8 0.0328(17) 0.0202(15) 0.0237(15) -0.0008(12) 0.0134(14) 0.0026(13)
C9 0.0296(16) 0.0261(16) 0.0151(14) -0.0027(12) 0.0081(13) 0.0009(12)
C10 0.0304(17) 0.0325(17) 0.0245(16) 0.0032(13) 0.0108(14) 0.0046(14)
C11 0.0384(19) 0.0337(18) 0.0304(17) 0.0063(14) 0.0129(15) -0.0009(15)
C12 0.0360(19) 0.0373(19) 0.0271(17) -0.0086(14) 0.0131(15) -0.0080(15)
C13 0.0262(17) 0.040(2) 0.0346(18) -0.0005(15) 0.0064(15) 0.0014(14)
C14 0.0362(18) 0.0310(18) 0.0283(17) 0.0030(14) 0.0063(15) 0.0004(15)
C15 0.045(2) 0.048(2) 0.045(2) -0.0081(18) 0.0196(18) -0.0127(17)
C16 0.0353(18) 0.0258(16) 0.0205(15) 0.0046(13) 0.0117(14) 0.0002(13)
C17 0.0376(19) 0.0293(17) 0.0288(17) 0.0008(13) 0.0171(15) 0.0013(14)
C18 0.0332(18) 0.0345(18) 0.0404(19) 0.0078(16) 0.0154(16) 0.0027(15)
C19 0.0386(19) 0.0327(18) 0.0308(18) 0.0032(14) 0.0083(15) -0.0029(15)
C20 0.045(2) 0.043(2) 0.0281(18) -0.0071(15) 0.0139(16) -0.0068(16)
C21 0.0386(19) 0.0388(19) 0.0338(18) -0.0039(15) 0.0198(16) -0.0025(15)
C22 0.044(2) 0.051(2) 0.043(2) -0.0064(18) 0.0054(18) -0.0074(18)
C23 0.063(2) 0.0280(17) 0.0242(16) 0.0017(14) 0.0223(17) 0.0121(16)
C24 0.060(2) 0.0247(17) 0.0145(15) 0.0027(13) 0.0106(15) 0.0005(15)
C25 0.080(3) 0.0255(19) 0.0230(18) -0.0003(14) 0.0082(19) -0.0051(18)
C26 0.084(3) 0.034(2) 0.030(2) -0.0004(16) 0.005(2) -0.020(2)
C27 0.049(2) 0.051(2) 0.044(2) 0.0086(19) 0.0046(19) -0.0153(19)
C28 0.045(2) 0.040(2) 0.044(2) 0.0017(17) 0.0137(18) -0.0048(17)
C29 0.0438(19) 0.0224(16) 0.0213(15) 0.0040(13) 0.0128(14) 0.0066(14)
C30 0.0319(17) 0.0220(15) 0.0232(15) 0.0034(12) 0.0142(14) -0.0001(13)
C31 0.0303(17) 0.0295(16) 0.0257(16) 0.0055(13) 0.0127(14) -0.0004(13)
C32 0.0360(18) 0.0382(18) 0.0160(15) 0.0057(13) 0.0076(14) -0.0060(15)
C33 0.0422(19) 0.0341(18) 0.0212(16) -0.0051(13) 0.0149(15) -0.0072(15)
C34 0.0434(18) 0.0233(15) 0.0246(16) -0.0011(13) 0.0173(15) 0.0027(14)
C35 0.045(2) 0.0407(19) 0.0324(18) 0.0115(15) 0.0246(16) 0.0156(16)
C36 0.0349(18) 0.045(2) 0.0166(15) 0.0051(14) 0.0125(14) 0.0038(15)
C37 0.036(2) 0.065(3) 0.0303(18) 0.0002(17) 0.0148(16) 0.0044(18)
C38 0.042(2) 0.074(3) 0.040(2) -0.012(2) 0.0184(18) -0.020(2)
C39 0.049(2) 0.049(2) 0.046(2) -0.0086(18) 0.0223(19) -0.0149(19)
C40 0.041(2) 0.0342(19) 0.0368(19) -0.0046(15) 0.0178(16) -0.0059(15)
C41 0.050(2) 0.065(3) 0.049(2) 0.002(2) 0.024(2) -0.008(2)
Cl2 0.0532(6) 0.0566(6) 0.0427(5) 0.0006(4) 0.0209(5) 0.0013(5)
Cl3 0.0524(6) 0.0640(6) 0.0542(6) 0.0102(5) 0.0226(5) 0.0015(5)
C42 0.050(3) 0.062(4) 0.052(3) 0.000 0.018(3) 0.000
Cl4 0.0532(6) 0.1079(10) 0.0543(6) 0.0165(6) 0.0217(5) 0.0123(6)
C43 0.054(3) 0.051(3) 0.037(3) 0.000 0.015(3) 0.000
Cl5 0.0701(8) 0.1328(12) 0.0595(7) 0.0217(7) 0.0274(6) -0.0203(8)

loop_
_atom_type_symbol
_atom_type_description
_atom_type_scat_dispersion_real
_atom_type_scat_dispersion_imag
_atom_type_scat_source
C C 0.0033 0.0016 'International Tables Vol C Tables 4.2.6.8 and 6.1.1.4'
H H 0.0000 0.0000 'International Tables Vol C Tables 4.2.6.8 and 6.1.1.4'
N N 0.0061 0.0033 'International Tables Vol C Tables 4.2.6.8 and 6.1.1.4'
O O 0.0106 0.0060 'International Tables Vol C Tables 4.2.6.8 and 6.1.1.4'
Cl Cl 0.1484 0.1585 'International Tables Vol C Tables 4.2.6.8 and 6.1.1.4'
Fe Fe 0.3463 0.8444 'International Tables Vol C Tables 4.2.6.8 and 6.1.1.4'

loop_
_geom_angle_atom_site_label_1
_geom_angle_atom_site_label_2
_geom_angle_atom_site_label_3
_geom_angle
_geom_angle_site_symmetry_1
_geom_angle_site_symmetry_3
_geom_angle_publ_flag
O2 Fe1 N4 106.55(9) 7_566 . ?
O2 Fe1 N2 102.09(9) 7_566 . ?
N4 Fe1 N2 150.85(10) . . ?
O2 Fe1 N3 88.00(8) 7_566 . ?
N4 Fe1 N3 91.36(9) . . ?
N2 Fe1 N3 94.99(9) . . ?
O2 Fe1 O1 103.64(8) 7_566 . ?
N4 Fe1 O1 84.39(8) . . ?
N2 Fe1 O1 83.72(9) . . ?
N3 Fe1 O1 168.32(8) . . ?
O2 Fe1 N1 164.44(8) 7_566 . ?
N4 Fe1 N1 78.29(9) . . ?
N2 Fe1 N1 75.51(10) . . ?
N3 Fe1 N1 77.00(8) . . ?
O1 Fe1 N1 91.46(8) . . ?
O4 Cl1 O7 109.15(17) . . ?
O4 Cl1 O5 108.2(2) . . ?
O7 Cl1 O5 108.85(18) . . ?
O4 Cl1 O6 110.00(17) . . ?
O7 Cl1 O6 110.42(15) . . ?
O5 Cl1 O6 110.20(17) . . ?
C1 O1 Fe1 149.55(19) . . ?
C1 O2 Fe1 134.85(18) . 7_566 ?
C35 N1 C29 111.9(2) . . ?
C35 N1 C23 112.9(2) . . ?
C29 N1 C23 109.6(2) . . ?
C35 N1 Fe1 109.93(18) . . ?
C29 N1 Fe1 108.49(17) . . ?
C23 N1 Fe1 103.56(18) . . ?
C28 N2 C24 118.8(3) . . ?
C28 N2 Fe1 126.7(2) . . ?
C24 N2 Fe1 114.5(2) . . ?
C34 N3 C30 118.0(2) . . ?
C34 N3 Fe1 125.3(2) . . ?
C30 N3 Fe1 116.11(18) . . ?
C36 N4 C40 118.1(3) . . ?
C36 N4 Fe1 117.6(2) . . ?
C40 N4 Fe1 124.3(2) . . ?
O1 C1 O2 127.5(3) . . ?
O1 C1 C2 118.7(2) . . ?
O2 C1 C2 113.8(2) . . ?
O3 C2 C3 121.7(3) . . ?
O3 C2 C1 118.9(2) . . ?
C3 C2 C1 119.3(2) . . ?
C4 C3 C8 120.3(2) . . ?
C4 C3 C2 119.6(2) . . ?
C8 C3 C2 120.1(3) . . ?
C5 C4 C3 119.2(3) . . ?
C5 C4 C9 117.1(3) . . ?
C3 C4 C9 123.5(2) . . ?
C6 C5 C4 120.9(3) . . ?
C6 C5 H5 119.6 . . ?
C4 C5 H5 119.6 . . ?
C5 C6 C7 120.1(3) . . ?
C5 C6 H6 119.9 . . ?
C7 C6 H6 119.9 . . ?
C8 C7 C6 120.8(3) . . ?
C8 C7 H7 119.6 . . ?
C6 C7 H7 119.6 . . ?
C7 C8 C3 118.6(3) . . ?
C7 C8 C16 117.3(3) . . ?
C3 C8 C16 124.0(2) . . ?
C10 C9 C14 117.6(3) . . ?
C10 C9 C4 120.8(3) . . ?
C14 C9 C4 121.0(3) . . ?
C11 C10 C9 121.1(3) . . ?
C11 C10 H10 119.5 . . ?
C9 C10 H10 119.5 . . ?
C10 C11 C12 121.8(3) . . ?
C10 C11 H11 119.1 . . ?
C12 C11 H11 119.1 . . ?
C11 C12 C13 117.2(3) . . ?
C11 C12 C15 122.5(3) . . ?
C13 C12 C15 120.3(3) . . ?
C14 C13 C12 121.3(3) . . ?
C14 C13 H13 119.4 . . ?
C12 C13 H13 119.4 . . ?
C13 C14 C9 121.0(3) . . ?
C13 C14 H14 119.5 . . ?
C9 C14 H14 119.5 . . ?
C12 C15 H15A 109.5 . . ?
C12 C15 H15B 109.5 . . ?
H15A C15 H15B 109.5 . . ?
C12 C15 H15C 109.5 . . ?
H15A C15 H15C 109.5 . . ?
H15B C15 H15C 109.5 . . ?
C21 C16 C17 117.5(3) . . ?
C21 C16 C8 121.4(3) . . ?
C17 C16 C8 120.9(3) . . ?
C18 C17 C16 121.1(3) . . ?
C18 C17 H17 119.4 . . ?
C16 C17 H17 119.4 . . ?
C17 C18 C19 121.3(3) . . ?
C17 C18 H18 119.4 . . ?
C19 C18 H18 119.4 . . ?
C20 C19 C18 117.3(3) . . ?
C20 C19 C22 121.2(3) . . ?
C18 C19 C22 121.5(3) . . ?
C21 C20 C19 121.4(3) . . ?
C21 C20 H20 119.3 . . ?
C19 C20 H20 119.3 . . ?
C20 C21 C16 121.5(3) . . ?
C20 C21 H21 119.3 . . ?
C16 C21 H21 119.3 . . ?
C19 C22 H22A 109.5 . . ?
C19 C22 H22B 109.5 . . ?
H22A C22 H22B 109.5 . . ?
C19 C22 H22C 109.5 . . ?
H22A C22 H22C 109.5 . . ?
H22B C22 H22C 109.5 . . ?
N1 C23 C24 109.7(2) . . ?
N1 C23 H23A 109.7 . . ?
C24 C23 H23A 109.7 . . ?
N1 C23 H23B 109.7 . . ?
C24 C23 H23B 109.7 . . ?
H23A C23 H23B 108.2 . . ?
N2 C24 C25 120.7(3) . . ?
N2 C24 C23 116.9(3) . . ?
C25 C24 C23 122.3(3) . . ?
C26 C25 C24 119.4(4) . . ?
C26 C25 H25 120.3 . . ?
C24 C25 H25 120.3 . . ?
C25 C26 C27 120.4(4) . . ?
C25 C26 H26 119.8 . . ?
C27 C26 H26 119.8 . . ?
C26 C27 C28 117.8(4) . . ?
C26 C27 H27 121.1 . . ?
C28 C27 H27 121.1 . . ?
N2 C28 C27 122.8(4) . . ?
N2 C28 H28 118.6 . . ?
C27 C28 H28 118.6 . . ?
N1 C29 C30 112.8(2) . . ?
N1 C29 H29A 109.0 . . ?
C30 C29 H29A 109.0 . . ?
N1 C29 H29B 109.0 . . ?
C30 C29 H29B 109.0 . . ?
H29A C29 H29B 107.8 . . ?
N3 C30 C31 122.3(3) . . ?
N3 C30 C29 115.9(2) . . ?
C31 C30 C29 121.7(3) . . ?
C32 C31 C30 119.0(3) . . ?
C32 C31 H31 120.5 . . ?
C30 C31 H31 120.5 . . ?
C33 C32 C31 119.0(3) . . ?
C33 C32 H32 120.5 . . ?
C31 C32 H32 120.5 . . ?
C32 C33 C34 118.8(3) . . ?
C32 C33 H33 120.6 . . ?
C34 C33 H33 120.6 . . ?
N3 C34 C33 122.9(3) . . ?
N3 C34 H34 118.6 . . ?
C33 C34 H34 118.6 . . ?
N1 C35 C36 114.3(2) . . ?
N1 C35 H35A 108.7 . . ?
C36 C35 H35A 108.7 . . ?
N1 C35 H35B 108.7 . . ?
C36 C35 H35B 108.7 . . ?
H35A C35 H35B 107.6 . . ?
N4 C36 C37 122.0(3) . . ?
N4 C36 C35 117.9(3) . . ?
C37 C36 C35 120.0(3) . . ?
C36 C37 C38 118.9(3) . . ?
C36 C37 H37 120.5 . . ?
C38 C37 H37 120.5 . . ?
C39 C38 C37 119.0(3) . . ?
C39 C38 H38 120.5 . . ?
C37 C38 H38 120.5 . . ?
C40 C39 C38 119.0(4) . . ?
C40 C39 H39 120.5 . . ?
C38 C39 H39 120.5 . . ?
N4 C40 C39 122.9(3) . . ?
N4 C40 H40 118.6 . . ?
C39 C40 H40 118.6 . . ?
Cl2 C41 Cl3 112.7(2) . . ?
Cl2 C41 H41A 109.1 . . ?
Cl3 C41 H41A 109.1 . . ?
Cl2 C41 H41B 109.1 . . ?
Cl3 C41 H41B 109.1 . . ?
H41A C41 H41B 107.8 . . ?
Cl4 C42 Cl4 111.8(3) 2_556 . ?
Cl4 C42 H42A 109.3 2_556 . ?
Cl4 C42 H42A 109.2 . . ?
Cl5 C43 Cl5 111.9(3) . 2_655 ?
Cl5 C43 H43A 109.5 . . ?
Cl5 C43 H43A 109.0 2_655 . ?

loop_
_geom_bond_atom_site_label_1
_geom_bond_atom_site_label_2
_geom_bond_distance
_geom_bond_site_symmetry_2
_geom_bond_publ_flag
Fe1 O2 2.0298(19) 7_566 ?
Fe1 N4 2.132(3) . ?
Fe1 N2 2.139(3) . ?
Fe1 N3 2.195(2) . ?
Fe1 O1 2.2008(19) . ?
Fe1 N1 2.255(2) . ?
Cl1 O4 1.416(3) . ?
Cl1 O7 1.427(2) . ?
Cl1 O5 1.432(3) . ?
Cl1 O6 1.432(2) . ?
O1 C1 1.229(3) . ?
O2 C1 1.264(3) . ?
O2 Fe1 2.0297(19) 7_566 ?
O3 C2 1.204(3) . ?
N1 C35 1.479(4) . ?
N1 C29 1.482(3) . ?
N1 C23 1.483(4) . ?
N2 C28 1.338(4) . ?
N2 C24 1.345(4) . ?
N3 C34 1.337(4) . ?
N3 C30 1.347(4) . ?
N4 C36 1.340(4) . ?
N4 C40 1.347(4) . ?
C1 C2 1.556(4) . ?
C2 C3 1.512(4) . ?
C3 C4 1.401(4) . ?
C3 C8 1.409(4) . ?
C4 C5 1.396(4) . ?
C4 C9 1.487(4) . ?
C5 C6 1.368(4) . ?
C5 H5 0.9500 . ?
C6 C7 1.393(4) . ?
C6 H6 0.9500 . ?
C7 C8 1.392(4) . ?
C7 H7 0.9500 . ?
C8 C16 1.489(4) . ?
C9 C10 1.390(4) . ?
C9 C14 1.390(4) . ?
C10 C11 1.378(4) . ?
C10 H10 0.9500 . ?
C11 C12 1.382(4) . ?
C11 H11 0.9500 . ?
C12 C13 1.396(5) . ?
C12 C15 1.501(4) . ?
C13 C14 1.383(4) . ?
C13 H13 0.9500 . ?
C14 H14 0.9500 . ?
C15 H15A 0.9800 . ?
C15 H15B 0.9800 . ?
C15 H15C 0.9800 . ?
C16 C21 1.388(4) . ?
C16 C17 1.398(4) . ?
C17 C18 1.379(4) . ?
C17 H17 0.9500 . ?
C18 C19 1.397(5) . ?
C18 H18 0.9500 . ?
C19 C20 1.393(5) . ?
C19 C22 1.504(5) . ?
C20 C21 1.378(4) . ?
C20 H20 0.9500 . ?
C21 H21 0.9500 . ?
C22 H22A 0.9800 . ?
C22 H22B 0.9800 . ?
C22 H22C 0.9800 . ?
C23 C24 1.493(5) . ?
C23 H23A 0.9900 . ?
C23 H23B 0.9900 . ?
C24 C25 1.389(5) . ?
C25 C26 1.361(6) . ?
C25 H25 0.9500 . ?
C26 C27 1.366(6) . ?
C26 H26 0.9500 . ?
C27 C28 1.381(5) . ?
C27 H27 0.9500 . ?
C28 H28 0.9500 . ?
C29 C30 1.503(4) . ?
C29 H29A 0.9900 . ?
C29 H29B 0.9900 . ?
C30 C31 1.382(4) . ?
C31 C32 1.381(4) . ?
C31 H31 0.9500 . ?
C32 C33 1.377(4) . ?
C32 H32 0.9500 . ?
C33 C34 1.381(4) . ?
C33 H33 0.9500 . ?
C34 H34 0.9500 . ?
C35 C36 1.511(5) . ?
C35 H35A 0.9900 . ?
C35 H35B 0.9900 . ?
C36 C37 1.384(5) . ?
C37 C38 1.385(5) . ?
C37 H37 0.9500 . ?
C38 C39 1.372(5) . ?
C38 H38 0.9500 . ?
C39 C40 1.368(5) . ?
C39 H39 0.9500 . ?
C40 H40 0.9500 . ?
C41 Cl2 1.752(4) . ?
C41 Cl3 1.761(4) . ?
C41 H41A 0.9900 . ?
C41 H41B 0.9900 . ?
C42 Cl4 1.749(3) 2_556 ?
C42 Cl4 1.749(3) . ?
C42 H42A 0.9596 . ?
C43 Cl5 1.741(3) . ?
C43 Cl5 1.741(3) 2_655 ?
C43 H43A 0.9596 . ?

loop_
_geom_torsion_atom_site_label_1
_geom_torsion_atom_site_label_2
_geom_torsion_atom_site_label_3
_geom_torsion_atom_site_label_4
_geom_torsion
_geom_torsion_site_symmetry_1
_geom_torsion_site_symmetry_2
_geom_torsion_site_symmetry_3
_geom_torsion_site_symmetry_4
_geom_torsion_publ_flag
O2 Fe1 O1 C1 -81.8(4) 7_566 . . . ?
N4 Fe1 O1 C1 23.9(4) . . . . ?
N2 Fe1 O1 C1 177.2(4) . . . . ?
N3 Fe1 O1 C1 93.0(5) . . . . ?
N1 Fe1 O1 C1 102.0(4) . . . . ?
O2 Fe1 N1 C35 119.3(3) 7_566 . . . ?
N4 Fe1 N1 C35 9.41(18) . . . . ?
N2 Fe1 N1 C35 -157.7(2) . . . . ?
N3 Fe1 N1 C35 103.58(19) . . . . ?
O1 Fe1 N1 C35 -74.55(18) . . . . ?
O2 Fe1 N1 C29 -3.4(4) 7_566 . . . ?
N4 Fe1 N1 C29 -113.3(2) . . . . ?
N2 Fe1 N1 C29 79.7(2) . . . . ?
N3 Fe1 N1 C29 -19.08(18) . . . . ?
O1 Fe1 N1 C29 162.78(19) . . . . ?
O2 Fe1 N1 C23 -119.8(3) 7_566 . . . ?
N4 Fe1 N1 C23 130.30(19) . . . . ?
N2 Fe1 N1 C23 -36.79(18) . . . . ?
N3 Fe1 N1 C23 -135.53(19) . . . . ?
O1 Fe1 N1 C23 46.34(18) . . . . ?
O2 Fe1 N2 C28 4.1(3) 7_566 . . . ?
N4 Fe1 N2 C28 173.3(2) . . . . ?
N3 Fe1 N2 C28 -84.9(3) . . . . ?
O1 Fe1 N2 C28 106.8(3) . . . . ?
N1 Fe1 N2 C28 -160.1(3) . . . . ?
O2 Fe1 N2 C24 -171.88(19) 7_566 . . . ?
N4 Fe1 N2 C24 -2.7(3) . . . . ?
N3 Fe1 N2 C24 99.1(2) . . . . ?
O1 Fe1 N2 C24 -69.2(2) . . . . ?
N1 Fe1 N2 C24 23.92(19) . . . . ?
O2 Fe1 N3 C34 16.1(2) 7_566 . . . ?
N4 Fe1 N3 C34 -90.5(2) . . . . ?
N2 Fe1 N3 C34 118.0(2) . . . . ?
O1 Fe1 N3 C34 -158.9(4) . . . . ?
N1 Fe1 N3 C34 -168.1(3) . . . . ?
O2 Fe1 N3 C30 -173.5(2) 7_566 . . . ?
N4 Fe1 N3 C30 80.0(2) . . . . ?
N2 Fe1 N3 C30 -71.5(2) . . . . ?
O1 Fe1 N3 C30 11.6(5) . . . . ?
N1 Fe1 N3 C30 2.4(2) . . . . ?
O2 Fe1 N4 C36 -166.95(19) 7_566 . . . ?
N2 Fe1 N4 C36 24.1(3) . . . . ?
N3 Fe1 N4 C36 -78.6(2) . . . . ?
O1 Fe1 N4 C36 90.5(2) . . . . ?
N1 Fe1 N4 C36 -2.2(2) . . . . ?
O2 Fe1 N4 C40 12.0(3) 7_566 . . . ?
N2 Fe1 N4 C40 -156.9(2) . . . . ?
N3 Fe1 N4 C40 100.3(2) . . . . ?
O1 Fe1 N4 C40 -90.6(2) . . . . ?
N1 Fe1 N4 C40 176.7(3) . . . . ?
Fe1 O1 C1 O2 74.0(5) . . . . ?
Fe1 O1 C1 C2 -102.0(4) . . . . ?
Fe1 O2 C1 O1 2.9(5) 7_566 . . . ?
Fe1 O2 C1 C2 178.99(18) 7_566 . . . ?
O1 C1 C2 O3 35.8(4) . . . . ?
O2 C1 C2 O3 -140.7(3) . . . . ?
O1 C1 C2 C3 -147.5(3) . . . . ?
O2 C1 C2 C3 36.0(4) . . . . ?
O3 C2 C3 C4 -122.9(3) . . . . ?
C1 C2 C3 C4 60.5(4) . . . . ?
O3 C2 C3 C8 54.3(4) . . . . ?
C1 C2 C3 C8 -122.3(3) . . . . ?
C8 C3 C4 C5 1.5(4) . . . . ?
C2 C3 C4 C5 178.7(3) . . . . ?
C8 C3 C4 C9 -172.4(3) . . . . ?
C2 C3 C4 C9 4.8(4) . . . . ?
C3 C4 C5 C6 -2.8(4) . . . . ?
C9 C4 C5 C6 171.5(3) . . . . ?
C4 C5 C6 C7 1.3(5) . . . . ?
C5 C6 C7 C8 1.5(5) . . . . ?
C6 C7 C8 C3 -2.7(4) . . . . ?
C6 C7 C8 C16 174.0(3) . . . . ?
C4 C3 C8 C7 1.2(4) . . . . ?
C2 C3 C8 C7 -176.0(3) . . . . ?
C4 C3 C8 C16 -175.3(3) . . . . ?
C2 C3 C8 C16 7.5(4) . . . . ?
C5 C4 C9 C10 -119.5(3) . . . . ?
C3 C4 C9 C10 54.6(4) . . . . ?
C5 C4 C9 C14 51.9(4) . . . . ?
C3 C4 C9 C14 -134.0(3) . . . . ?
C14 C9 C10 C11 -1.1(4) . . . . ?
C4 C9 C10 C11 170.6(3) . . . . ?
C9 C10 C11 C12 2.1(5) . . . . ?
C10 C11 C12 C13 -1.3(5) . . . . ?
C10 C11 C12 C15 -179.7(3) . . . . ?
C11 C12 C13 C14 -0.4(5) . . . . ?
C15 C12 C13 C14 178.0(3) . . . . ?
C12 C13 C14 C9 1.4(5) . . . . ?
C10 C9 C14 C13 -0.6(4) . . . . ?
C4 C9 C14 C13 -172.3(3) . . . . ?
C7 C8 C16 C21 -130.2(3) . . . . ?
C3 C8 C16 C21 46.3(4) . . . . ?
C7 C8 C16 C17 43.6(4) . . . . ?
C3 C8 C16 C17 -139.9(3) . . . . ?
C21 C16 C17 C18 0.0(4) . . . . ?
C8 C16 C17 C18 -174.1(3) . . . . ?
C16 C17 C18 C19 0.7(5) . . . . ?
C17 C18 C19 C20 -1.0(5) . . . . ?
C17 C18 C19 C22 179.1(3) . . . . ?
C18 C19 C20 C21 0.7(5) . . . . ?
C22 C19 C20 C21 -179.4(3) . . . . ?
C19 C20 C21 C16 -0.1(5) . . . . ?
C17 C16 C21 C20 -0.3(5) . . . . ?
C8 C16 C21 C20 173.8(3) . . . . ?
C35 N1 C23 C24 164.1(2) . . . . ?
C29 N1 C23 C24 -70.4(3) . . . . ?
Fe1 N1 C23 C24 45.2(3) . . . . ?
C28 N2 C24 C25 -1.2(4) . . . . ?
Fe1 N2 C24 C25 175.2(2) . . . . ?
C28 N2 C24 C23 178.7(3) . . . . ?
Fe1 N2 C24 C23 -5.0(3) . . . . ?
N1 C23 C24 N2 -29.4(4) . . . . ?
N1 C23 C24 C25 150.4(3) . . . . ?
N2 C24 C25 C26 -0.2(5) . . . . ?
C23 C24 C25 C26 179.9(3) . . . . ?
C24 C25 C26 C27 2.1(5) . . . . ?
C25 C26 C27 C28 -2.5(5) . . . . ?
C24 N2 C28 C27 0.7(5) . . . . ?
Fe1 N2 C28 C27 -175.1(3) . . . . ?
C26 C27 C28 N2 1.1(5) . . . . ?
C35 N1 C29 C30 -88.6(3) . . . . ?
C23 N1 C29 C30 145.3(3) . . . . ?
Fe1 N1 C29 C30 32.9(3) . . . . ?
C34 N3 C30 C31 1.8(4) . . . . ?
Fe1 N3 C30 C31 -169.4(2) . . . . ?
C34 N3 C30 C29 -173.3(3) . . . . ?
Fe1 N3 C30 C29 15.5(3) . . . . ?
N1 C29 C30 N3 -33.4(4) . . . . ?
N1 C29 C30 C31 151.5(3) . . . . ?
N3 C30 C31 C32 -0.5(4) . . . . ?
C29 C30 C31 C32 174.3(3) . . . . ?
C30 C31 C32 C33 -1.1(4) . . . . ?
C31 C32 C33 C34 1.3(4) . . . . ?
C30 N3 C34 C33 -1.6(4) . . . . ?
Fe1 N3 C34 C33 168.7(2) . . . . ?
C32 C33 C34 N3 0.1(5) . . . . ?
C29 N1 C35 C36 105.6(3) . . . . ?
C23 N1 C35 C36 -130.1(3) . . . . ?
Fe1 N1 C35 C36 -15.0(3) . . . . ?
C40 N4 C36 C37 -1.0(4) . . . . ?
Fe1 N4 C36 C37 178.0(2) . . . . ?
C40 N4 C36 C35 175.2(3) . . . . ?
Fe1 N4 C36 C35 -5.8(3) . . . . ?
N1 C35 C36 N4 14.4(4) . . . . ?
N1 C35 C36 C37 -169.2(3) . . . . ?
N4 C36 C37 C38 2.0(5) . . . . ?
C35 C36 C37 C38 -174.2(3) . . . . ?
C36 C37 C38 C39 -1.5(5) . . . . ?
C37 C38 C39 C40 0.2(5) . . . . ?
C36 N4 C40 C39 -0.4(5) . . . . ?
Fe1 N4 C40 C39 -179.3(2) . . . . ?
C38 C39 C40 N4 0.8(5) . . . . ?
